data_7134945
loop_
_publ_author_name
'Patterson, Claire R.'
'Oyala, Paul H.'
'Buss, Joshua A.'

_publ_section_title
;
 Synthesis and electronic structure elucidation of bioinspired
 heterobimetallic nickel complexes.
;
_journal_issue 66
_journal_name_full 'Chemical communications (Cambridge, England)'
_journal_page_first 12345
_journal_page_last 12348
_journal_paper_doi 10.1039/d5cc03435c
_journal_volume 61
_journal_year 2025
_chemical_formula_moiety 'C40 H45 Cu N7 Ni O3, 2(C F3 O3 S)'
_chemical_formula_sum 'C42 H45 Cu F6 N7 Ni O9 S2'
_chemical_formula_weight 1092.22
_space_group_crystal_system monoclinic
_space_group_IT_number 14
_space_group_name_Hall '-P 2yn'
_space_group_name_H-M_alt 'P 1 21/n 1'
_atom_sites_solution_hydrogens geom
_atom_sites_solution_primary dual
_audit_creation_date 2025-05-28
_audit_creation_method
;
Olex2 1.5
(compiled 2025.05.22 svn.r631f81ec for OlexSys, GUI svn.r7248)
;
_audit_update_record
;
2025-05-29 deposited with the CCDC.	2025-07-07 downloaded from the CCDC.
;
_cell_angle_alpha 90
_cell_angle_beta 96.1000(10)
_cell_angle_gamma 90
_cell_formula_units_Z 4
_cell_length_a 13.31330(10)
_cell_length_b 21.67310(10)
_cell_length_c 16.49550(10)
_cell_measurement_reflns_used 46651
_cell_measurement_temperature 153(2)
_cell_measurement_theta_max 69.2770
_cell_measurement_theta_min 3.3590
_cell_volume 4732.67(5)
_computing_cell_refinement 'CrysAlisPro 1.171.42.84a (Rigaku OD, 2023)'
_computing_data_collection 'CrysAlisPro 1.171.42.84a (Rigaku OD, 2023)'
_computing_data_reduction 'CrysAlisPro 1.171.42.84a (Rigaku OD, 2023)'
_computing_molecular_graphics 'Olex2 1.5 (Dolomanov et al., 2009)'
_computing_publication_material 'Olex2 1.5 (Dolomanov et al., 2009)'
_computing_structure_refinement 'SHELXL 2018/3 (Sheldrick, 2015)'
_computing_structure_solution 'SHELXT 2018/2 (Sheldrick, 2018)'
_diffrn_ambient_temperature 153(2)
_diffrn_detector 'CCD plate'
_diffrn_measured_fraction_theta_full 0.999
_diffrn_measured_fraction_theta_max 0.993
_diffrn_measurement_details
;
List of Runs (angles in degrees, time in seconds):

  # Type    Start    End  Width  t~exp~   \w     \q     \k     \f   Frames
#--------------------------------------------------------------------------
  1  \w   -110.00  70.00   1.00    1.00    --  -20.00   0.00-180.00  180
  2  \w    -45.00   0.00   1.00    1.00    --  -20.00  72.00   0.00   45
  3  \w    -45.00   0.00   1.00    1.00    --  -20.00  72.00   0.00   45
  4  \w    -25.00  43.00   1.00    1.00    --  -20.00  36.00 120.00   68
  5  \w    -45.00   0.00   1.00    1.00    --  -20.00  72.00-180.00   45
  6  \w   -173.00-128.00   1.00    3.00    --  -92.00 -36.00 120.00   45
  7  \w   -133.00 -88.00   1.00    3.00    --  -92.00 -36.00 -60.00   45
  8  \w   -104.00 -59.00   1.00    3.00    --  -92.00  36.00  60.00   45
  9  \w   -122.00 -77.00   1.00    3.00    --  -92.00 -72.00  60.00   45
 10  \w   -174.00 -78.00   1.00    3.00    --  -92.00 -72.00-120.00   96
 11  \w    -93.00 -35.00   1.00    3.00    --  -92.00  36.00-120.00   58
 12  \w   -176.00 -77.00   1.00    3.00    --  -92.00 -72.00 -60.00   99
 13  \w   -147.00 -75.00   1.00    3.00    --  -92.00 -72.00-180.00   72
 14  \w   -176.00 -77.00   1.00    3.00    --  -92.00 -72.00 120.00   99
 15  \w   -177.00-116.00   1.00    3.00    --  -92.00 -36.00  60.00   61
 16  \w    -87.00  -9.00   1.00    3.00    --  -92.00  36.00 -60.00   78
 17  \w   -102.00 -14.00   1.00    3.00    --  -92.00  36.00   0.00   88
 18  \w   -102.00 -21.00   1.00    3.00    --  -92.00  72.00 120.00   81
 19  \w   -175.00-104.00   1.00    3.00    --  -92.00 -36.00   0.00   71
 20  \w   -104.00 -52.00   1.00    3.00    --  -92.00  72.00  60.00   52
 21  \w   -109.00 -14.00   1.00    3.00    --  -92.00  72.00-120.00   95
 22  \w   -105.00 -24.00   1.00    3.00    --  -92.00  36.00-120.00   81
 23  \w   -105.00  -2.00   1.00    3.00    --  -92.00  36.00-180.00  103
 24  \w   -106.00  -2.00   1.00    3.00    --  -92.00  72.00 -60.00  104
 25  \w   -106.00  -2.00   1.00    3.00    --  -92.00  72.00 -60.00  104
 26  \w   -107.00 -29.00   1.00    3.00    --  -92.00  72.00   0.00   78
 27  \w   -117.00 -72.00   1.00    3.00    --  -92.00  72.00 180.00   45
;
_diffrn_measurement_device 'abstract diffractometer'
_diffrn_measurement_device_type 'dtrek-CrysAlisPro-abstract goniometer imported rigaku-d*trek images'
_diffrn_measurement_method '\w scans'
_diffrn_orient_matrix_type 'CrysAlisPro convention (1999,Acta A55,543-557)'
_diffrn_orient_matrix_UB_11 -0.0855008000
_diffrn_orient_matrix_UB_12 -0.0165648000
_diffrn_orient_matrix_UB_13 0.0521954000
_diffrn_orient_matrix_UB_21 0.0530575000
_diffrn_orient_matrix_UB_22 -0.0614986000
_diffrn_orient_matrix_UB_23 0.0241124000
_diffrn_orient_matrix_UB_31 0.0584920000
_diffrn_orient_matrix_UB_32 0.0315741000
_diffrn_orient_matrix_UB_33 0.0742413000
_diffrn_radiation_monochromator graphite
_diffrn_radiation_probe x-ray
_diffrn_radiation_type 'Cu K\a'
_diffrn_radiation_wavelength 1.54178
_diffrn_reflns_av_R_equivalents 0.0328
_diffrn_reflns_av_unetI/netI 0.0157
_diffrn_reflns_Laue_measured_fraction_full 0.999
_diffrn_reflns_Laue_measured_fraction_max 0.993
_diffrn_reflns_limit_h_max 16
_diffrn_reflns_limit_h_min -15
_diffrn_reflns_limit_k_max 26
_diffrn_reflns_limit_k_min -25
_diffrn_reflns_limit_l_max 20
_diffrn_reflns_limit_l_min -18
_diffrn_reflns_number 70462
_diffrn_reflns_point_group_measured_fraction_full 0.999
_diffrn_reflns_point_group_measured_fraction_max 0.993
_diffrn_reflns_theta_full 67.679
_diffrn_reflns_theta_max 69.434
_diffrn_reflns_theta_min 3.379
_diffrn_source 'fine-focus sealed X-ray tube'
_diffrn_source_type 'Enhance (Cu) X-ray Source'
_diffrn_standards_number 0
_exptl_absorpt_coefficient_mu 2.613
_exptl_absorpt_correction_T_max 1.00000
_exptl_absorpt_correction_T_min 0.77110
_exptl_absorpt_correction_type multi-scan
_exptl_absorpt_process_details
;
CrysAlisPro 1.171.42.84a (Rigaku Oxford Diffraction, 2023)
Empirical absorption correction using spherical harmonics,
implemented in SCALE3 ABSPACK scaling algorithm.
;
_exptl_crystal_colour orange
_exptl_crystal_colour_primary orange
_exptl_crystal_density_diffrn 1.533
_exptl_crystal_description plate
_exptl_crystal_F_000 2244
_exptl_crystal_size_max 0.163
_exptl_crystal_size_mid 0.154
_exptl_crystal_size_min 0.071
_refine_diff_density_max 1.689
_refine_diff_density_min -0.718
_refine_diff_density_rms 0.085
_refine_ls_extinction_coef 0.00088(5)
_refine_ls_extinction_expression Fc^*^=kFc[1+0.001xFc^2^\l^3^/sin(2\q)]^-1/4^
_refine_ls_extinction_method 'SHELXL-2018/3 (Sheldrick 2018)'
_refine_ls_goodness_of_fit_ref 1.047
_refine_ls_hydrogen_treatment constr
_refine_ls_matrix_type full
_refine_ls_number_parameters 619
_refine_ls_number_reflns 8802
_refine_ls_number_restraints 0
_refine_ls_restrained_S_all 1.047
_refine_ls_R_factor_all 0.0421
_refine_ls_R_factor_gt 0.0413
_refine_ls_shift/su_max 0.001
_refine_ls_shift/su_mean 0.000
_refine_ls_structure_factor_coef Fsqd
_refine_ls_weighting_details 'w=1/[\s^2^(Fo^2^)+(0.0560P)^2^+5.9387P] where P=(Fo^2^+2Fc^2^)/3'
_refine_ls_weighting_scheme calc
_refine_ls_wR_factor_gt 0.1058
_refine_ls_wR_factor_ref 0.1064
_reflns_Friedel_coverage 0.000
_reflns_number_gt 8567
_reflns_number_total 8802
_reflns_threshold_expression 'I > 2\s(I)'
_cod_data_source_file d5cc03435c2.cif
_cod_data_source_block cp142
_cod_database_code 7134945
_shelx_shelxl_version_number 2018/3
_chemical_oxdiff_formula C44H53CuF3N6NiO8S
_shelx_space_group_comment
;
The symmetry employed for this shelxl refinement is uniquely defined
by the following loop, which should always be used as a source of
symmetry information in preference to the above space-group names.
They are only intended as comments.
;
_olex2_refinement_description
;
1. Fixed Uiso
 At 1.2 times of:
  All C(H) groups, All C(H,H) groups
 At 1.5 times of:
  All C(H,H,H) groups
2.a Secondary CH2 refined with riding coordinates:
 C11(H11A,H11B), C12(H12A,H12B), C18(H18A,H18B), C24(H24A,H24B), C25(H25A,
 H25B), C31(H31A,H31B)
2.b Aromatic/amide H refined with riding coordinates:
 C3(H3), C5(H5), C14(H14), C15(H15), C16(H16), C17(H17), C20(H20), C21(H21),
 C22(H22), C23(H23), C27(H27), C28(H28), C29(H29), C30(H30), C33(H33), C34(H34),
  C35(H35), C36(H36)
2.c Idealised Me refined as rotating group:
 C8(H8A,H8B,H8C), C9(H9A,H9B,H9C), C10(H10A,H10B,H10C), C38(H38A,H38B,H38C),
 C40(H40A,H40B,H40C)
;
_olex2_submission_special_instructions 'No special instructions were received'
_oxdiff_exptl_absorpt_empirical_details
;
Empirical correction (ABSPACK) includes:
- Absorption correction using spherical harmonics
- Frame scaling
- Detector area scaling
;
_oxdiff_exptl_absorpt_empirical_full_max 2.108
_oxdiff_exptl_absorpt_empirical_full_min 0.658

loop_
_space_group_symop_operation_xyz
'x, y, z'
'-x+1/2, y+1/2, -z+1/2'
'-x, -y, -z'
'x-1/2, -y-1/2, z-1/2'

loop_
_atom_site_label
_atom_site_type_symbol
_atom_site_fract_x
_atom_site_fract_y
_atom_site_fract_z
_atom_site_U_iso_or_equiv
_atom_site_adp_type
_atom_site_occupancy
_atom_site_site_symmetry_order
_atom_site_calc_flag
_atom_site_refinement_flags_posn
_atom_site_refinement_flags_adp
_atom_site_refinement_flags_occupancy
_atom_site_disorder_assembly
_atom_site_disorder_group
Cu1 Cu 0.96914(2) 0.74520(2) 0.22728(2) 0.01886(10) Uani 1 1 d . . . . .
Ni1 Ni 1.06359(3) 0.81455(2) 0.40788(2) 0.01720(10) Uani 1 1 d . . . . .
O1 O 0.98652(11) 0.74613(6) 0.34520(9) 0.0189(3) Uani 1 1 d . . . . .
O2 O 0.97713(11) 0.87855(6) 0.33844(9) 0.0217(3) Uani 1 1 d . . . . .
O3 O 0.94804(13) 0.83330(7) 0.21538(9) 0.0257(3) Uani 1 1 d . . . . .
N1 N 0.96211(13) 0.81373(8) 0.49674(10) 0.0190(4) Uani 1 1 d . . . . .
N2 N 1.11765(14) 0.88876(8) 0.47759(11) 0.0213(4) Uani 1 1 d . . . . .
N3 N 1.13461(14) 0.74631(8) 0.48299(11) 0.0215(4) Uani 1 1 d . . . . .
N4 N 0.99371(13) 0.65104(8) 0.22381(10) 0.0193(3) Uani 1 1 d . . . . .
N5 N 0.80970(14) 0.71412(8) 0.21753(11) 0.0219(4) Uani 1 1 d . . . . .
N6 N 1.01430(14) 0.74039(8) 0.11535(11) 0.0222(4) Uani 1 1 d . . . . .
N7 N 1.17480(14) 0.81439(8) 0.32865(12) 0.0249(4) Uani 1 1 d . . . . .
C1 C 0.93961(15) 0.70204(9) 0.38529(12) 0.0186(4) Uani 1 1 d . . . . .
C2 C 0.87697(15) 0.71816(9) 0.44450(12) 0.0194(4) Uani 1 1 d . . . . .
C3 C 0.82803(16) 0.67156(10) 0.48396(13) 0.0220(4) Uani 1 1 d . . . . .
H3 H 0.785269 0.682794 0.524122 0.026 Uiso 1 1 calc R U . . .
C4 C 0.83983(16) 0.60934(10) 0.46640(13) 0.0224(4) Uani 1 1 d . . . . .
C5 C 0.90462(16) 0.59461(10) 0.40791(13) 0.0218(4) Uani 1 1 d . . . . .
H5 H 0.914948 0.552456 0.395350 0.026 Uiso 1 1 calc R U . . .
C6 C 0.95432(16) 0.63962(9) 0.36763(12) 0.0194(4) Uani 1 1 d . . . . .
C7 C 0.78354(18) 0.55761(10) 0.50662(14) 0.0273(5) Uani 1 1 d . . . . .
C8 C 0.7163(2) 0.58183(12) 0.56884(18) 0.0416(6) Uani 1 1 d . . . . .
H8A H 0.677751 0.547586 0.588990 0.062 Uiso 1 1 calc R U . . .
H8B H 0.669493 0.612688 0.542986 0.062 Uiso 1 1 calc R U . . .
H8C H 0.758315 0.600781 0.614529 0.062 Uiso 1 1 calc R U . . .
C9 C 0.86068(19) 0.51245(11) 0.54971(15) 0.0328(5) Uani 1 1 d . . . . .
H9A H 0.824934 0.479541 0.575579 0.049 Uiso 1 1 calc R U . . .
H9B H 0.904760 0.534577 0.591340 0.049 Uiso 1 1 calc R U . . .
H9C H 0.901514 0.494436 0.509675 0.049 Uiso 1 1 calc R U . . .
C10 C 0.71566(19) 0.52339(11) 0.44007(16) 0.0326(5) Uani 1 1 d . . . . .
H10A H 0.756694 0.508462 0.398200 0.049 Uiso 1 1 calc R U . . .
H10B H 0.663658 0.551595 0.415240 0.049 Uiso 1 1 calc R U . . .
H10C H 0.683336 0.488300 0.464328 0.049 Uiso 1 1 calc R U . . .
C11 C 0.86380(16) 0.78528(9) 0.46508(13) 0.0205(4) Uani 1 1 d . . . . .
H11A H 0.835126 0.807727 0.415689 0.025 Uiso 1 1 calc R U . . .
H11B H 0.815702 0.788948 0.506661 0.025 Uiso 1 1 calc R U . . .
C12 C 0.94869(17) 0.87961(9) 0.51742(13) 0.0222(4) Uani 1 1 d . . . . .
H12A H 0.918608 0.882895 0.569620 0.027 Uiso 1 1 calc R U . . .
H12B H 0.902383 0.899674 0.474390 0.027 Uiso 1 1 calc R U . . .
C13 C 1.05014(17) 0.91150(9) 0.52467(13) 0.0216(4) Uani 1 1 d . . . . .
C14 C 1.07262(18) 0.96171(10) 0.57555(13) 0.0261(5) Uani 1 1 d . . . . .
H14 H 1.024013 0.976975 0.608700 0.031 Uiso 1 1 calc R U . . .
C15 C 1.16648(19) 0.98931(10) 0.57752(14) 0.0285(5) Uani 1 1 d . . . . .
H15 H 1.183223 1.023558 0.612292 0.034 Uiso 1 1 calc R U . . .
C16 C 1.23583(18) 0.96645(11) 0.52818(14) 0.0288(5) Uani 1 1 d . . . . .
H16 H 1.300446 0.984998 0.527874 0.035 Uiso 1 1 calc R U . . .
C17 C 1.20870(17) 0.91593(10) 0.47936(14) 0.0255(5) Uani 1 1 d . . . . .
H17 H 1.256205 0.899829 0.445807 0.031 Uiso 1 1 calc R U . . .
C18 C 1.00989(17) 0.77986(10) 0.56943(12) 0.0222(4) Uani 1 1 d . . . . .
H18A H 0.956660 0.759663 0.597616 0.027 Uiso 1 1 calc R U . . .
H18B H 1.045786 0.809576 0.607823 0.027 Uiso 1 1 calc R U . . .
C19 C 1.08336(16) 0.73179(10) 0.54626(13) 0.0216(4) Uani 1 1 d . . . . .
C20 C 1.10044(19) 0.67770(10) 0.59014(14) 0.0281(5) Uani 1 1 d . . . . .
H20 H 1.061986 0.668217 0.633843 0.034 Uiso 1 1 calc R U . . .
C21 C 1.1745(2) 0.63763(11) 0.56929(15) 0.0327(5) Uani 1 1 d . . . . .
H21 H 1.187975 0.600356 0.598761 0.039 Uiso 1 1 calc R U . . .
C22 C 1.22872(18) 0.65260(11) 0.50499(15) 0.0307(5) Uani 1 1 d . . . . .
H22 H 1.280491 0.626079 0.490027 0.037 Uiso 1 1 calc R U . . .
C23 C 1.20615(17) 0.70689(10) 0.46289(14) 0.0264(5) Uani 1 1 d . . . . .
H23 H 1.242498 0.716755 0.418065 0.032 Uiso 1 1 calc R U . . .
C24 C 1.02609(16) 0.62393(9) 0.30603(13) 0.0213(4) Uani 1 1 d . . . . .
H24A H 1.094271 0.639494 0.325656 0.026 Uiso 1 1 calc R U . . .
H24B H 1.030417 0.578509 0.301007 0.026 Uiso 1 1 calc R U . . .
C25 C 0.89801(16) 0.62188(10) 0.18716(13) 0.0217(4) Uani 1 1 d . . . . .
H25A H 0.898438 0.577532 0.201556 0.026 Uiso 1 1 calc R U . . .
H25B H 0.893720 0.625185 0.127032 0.026 Uiso 1 1 calc R U . . .
C26 C 0.80706(16) 0.65228(10) 0.21682(12) 0.0217(4) Uani 1 1 d . . . . .
C27 C 0.72742(17) 0.61857(11) 0.24137(14) 0.0261(5) Uani 1 1 d . . . . .
H27 H 0.728802 0.574749 0.241031 0.031 Uiso 1 1 calc R U . . .
C28 C 0.64576(17) 0.64998(12) 0.26643(14) 0.0308(5) Uani 1 1 d . . . . .
H28 H 0.590079 0.628069 0.283811 0.037 Uiso 1 1 calc R U . . .
C29 C 0.64641(17) 0.71398(12) 0.26578(14) 0.0297(5) Uani 1 1 d . . . . .
H29 H 0.590352 0.736576 0.281243 0.036 Uiso 1 1 calc R U . . .
C30 C 0.72995(17) 0.74437(11) 0.24227(13) 0.0263(5) Uani 1 1 d . . . . .
H30 H 0.731146 0.788186 0.243605 0.032 Uiso 1 1 calc R U . . .
C31 C 1.07442(16) 0.64233(10) 0.16940(13) 0.0227(4) Uani 1 1 d . . . . .
H31A H 1.072295 0.599536 0.148305 0.027 Uiso 1 1 calc R U . . .
H31B H 1.141269 0.649106 0.200524 0.027 Uiso 1 1 calc R U . . .
C32 C 1.06011(16) 0.68700(10) 0.09934(13) 0.0224(4) Uani 1 1 d . . . . .
C33 C 1.09441(18) 0.67582(11) 0.02448(14) 0.0285(5) Uani 1 1 d . . . . .
H33 H 1.126670 0.637934 0.014277 0.034 Uiso 1 1 calc R U . . .
C34 C 1.0810(2) 0.72071(12) -0.03533(15) 0.0340(5) Uani 1 1 d . . . . .
H34 H 1.104576 0.714119 -0.086995 0.041 Uiso 1 1 calc R U . . .
C35 C 1.0328(2) 0.77536(12) -0.01928(15) 0.0324(5) Uani 1 1 d . . . . .
H35 H 1.022196 0.806460 -0.059870 0.039 Uiso 1 1 calc R U . . .
C36 C 1.00052(18) 0.78382(11) 0.05685(14) 0.0264(5) Uani 1 1 d . . . . .
H36 H 0.967705 0.821278 0.068208 0.032 Uiso 1 1 calc R U . . .
C37 C 0.94447(16) 0.87799(9) 0.26443(13) 0.0209(4) Uani 1 1 d . . . . .
C38 C 0.89390(18) 0.93559(10) 0.22803(14) 0.0276(5) Uani 1 1 d . . . . .
H38A H 0.821785 0.934532 0.235203 0.041 Uiso 1 1 calc R U . . .
H38B H 0.902194 0.937545 0.169764 0.041 Uiso 1 1 calc R U . . .
H38C H 0.924940 0.972028 0.255538 0.041 Uiso 1 1 calc R U . . .
C39 C 1.23770(19) 0.80775(11) 0.28781(15) 0.0306(5) Uani 1 1 d . . . . .
C40 C 1.3202(3) 0.79891(16) 0.2369(2) 0.0558(9) Uani 1 1 d . . . . .
H40A H 1.295177 0.806021 0.179641 0.084 Uiso 1 1 calc R U . . .
H40B H 1.345948 0.756647 0.243524 0.084 Uiso 1 1 calc R U . . .
H40C H 1.374687 0.828141 0.253513 0.084 Uiso 1 1 calc R U . . .
S1 S 1.36534(5) 0.62422(4) 0.27910(4) 0.04024(17) Uani 1 1 d . . . . .
F1 F 1.26676(12) 0.56001(8) 0.16079(9) 0.0441(4) Uani 1 1 d . . . . .
F2 F 1.25910(16) 0.52313(11) 0.27981(12) 0.0685(6) Uani 1 1 d . . . . .
F3 F 1.39584(15) 0.51397(10) 0.22126(16) 0.0706(6) Uani 1 1 d . . . . .
O4 O 1.41367(14) 0.65238(10) 0.21474(12) 0.0432(5) Uani 1 1 d . . . . .
O5 O 1.43108(17) 0.60508(13) 0.34945(13) 0.0623(7) Uani 1 1 d . . . . .
O6 O 1.27417(14) 0.65614(12) 0.29681(13) 0.0549(6) Uani 1 1 d . . . . .
C41 C 1.3194(2) 0.55099(14) 0.23385(18) 0.0417(6) Uani 1 1 d . . . . .
S2 S 0.90623(5) 0.41468(3) 0.19008(3) 0.02901(14) Uani 1 1 d . . . . .
F4 F 0.98868(13) 0.49589(7) 0.09819(10) 0.0440(4) Uani 1 1 d . . . . .
F5 F 1.05348(11) 0.40504(7) 0.09644(11) 0.0428(4) Uani 1 1 d . . . . .
F6 F 1.08721(14) 0.46371(9) 0.20060(12) 0.0600(5) Uani 1 1 d . . . . .
O7 O 0.83293(13) 0.40419(8) 0.12111(11) 0.0337(4) Uani 1 1 d . . . . .
O8 O 0.88063(17) 0.46304(9) 0.24436(12) 0.0476(5) Uani 1 1 d . . . . .
O9 O 0.94788(16) 0.35914(9) 0.22846(11) 0.0423(4) Uani 1 1 d . . . . .
C42 C 1.01433(19) 0.44617(11) 0.14429(16) 0.0325(5) Uani 1 1 d . . . . .

loop_
_atom_site_aniso_label
_atom_site_aniso_U_11
_atom_site_aniso_U_22
_atom_site_aniso_U_33
_atom_site_aniso_U_23
_atom_site_aniso_U_13
_atom_site_aniso_U_12
Cu1 0.02601(18) 0.01585(16) 0.01462(17) -0.00175(11) 0.00166(12) 0.00154(11)
Ni1 0.02147(19) 0.01490(18) 0.01520(18) -0.00140(13) 0.00189(14) -0.00007(13)
O1 0.0247(7) 0.0165(7) 0.0156(7) 0.0001(5) 0.0024(6) -0.0017(5)
O2 0.0278(8) 0.0183(7) 0.0187(7) -0.0009(6) 0.0010(6) 0.0011(6)
O3 0.0405(9) 0.0184(7) 0.0181(7) -0.0009(6) 0.0022(6) 0.0035(6)
N1 0.0252(9) 0.0157(8) 0.0160(8) -0.0012(6) 0.0016(7) 0.0004(7)
N2 0.0265(9) 0.0180(8) 0.0186(8) -0.0001(7) -0.0008(7) -0.0002(7)
N3 0.0247(9) 0.0186(8) 0.0207(9) -0.0029(7) -0.0003(7) 0.0002(7)
N4 0.0227(9) 0.0186(8) 0.0168(8) -0.0017(7) 0.0030(7) 0.0014(7)
N5 0.0244(9) 0.0231(9) 0.0174(8) -0.0031(7) -0.0009(7) 0.0036(7)
N6 0.0259(9) 0.0215(9) 0.0193(9) -0.0024(7) 0.0033(7) -0.0010(7)
N7 0.0267(9) 0.0230(9) 0.0254(10) 0.0012(7) 0.0041(8) -0.0004(7)
C1 0.0220(10) 0.0180(10) 0.0148(9) 0.0005(8) -0.0020(8) -0.0003(8)
C2 0.0217(10) 0.0187(10) 0.0173(10) 0.0004(8) 0.0003(8) 0.0000(8)
C3 0.0250(10) 0.0232(10) 0.0179(10) 0.0002(8) 0.0028(8) -0.0009(8)
C4 0.0262(10) 0.0202(10) 0.0201(10) 0.0026(8) -0.0007(8) -0.0023(8)
C5 0.0275(11) 0.0167(10) 0.0202(10) 0.0005(8) -0.0020(8) 0.0007(8)
C6 0.0231(10) 0.0186(10) 0.0159(9) -0.0004(8) -0.0011(8) 0.0016(8)
C7 0.0324(12) 0.0214(11) 0.0283(11) 0.0042(9) 0.0050(9) -0.0030(9)
C8 0.0538(16) 0.0294(13) 0.0457(16) 0.0038(11) 0.0248(13) -0.0071(12)
C9 0.0390(13) 0.0265(12) 0.0320(13) 0.0100(10) -0.0010(10) -0.0053(10)
C10 0.0322(12) 0.0240(11) 0.0405(14) 0.0045(10) -0.0017(10) -0.0065(9)
C11 0.0219(10) 0.0196(10) 0.0204(10) -0.0014(8) 0.0037(8) -0.0005(8)
C12 0.0303(11) 0.0167(10) 0.0199(10) -0.0033(8) 0.0044(8) 0.0022(8)
C13 0.0295(11) 0.0181(10) 0.0166(10) 0.0016(8) -0.0011(8) 0.0027(8)
C14 0.0375(12) 0.0192(10) 0.0210(10) -0.0019(8) 0.0000(9) 0.0024(9)
C15 0.0431(13) 0.0175(10) 0.0227(11) -0.0018(8) -0.0074(10) -0.0013(9)
C16 0.0328(12) 0.0229(11) 0.0289(12) 0.0012(9) -0.0054(9) -0.0039(9)
C17 0.0269(11) 0.0231(11) 0.0255(11) -0.0006(9) -0.0016(9) -0.0014(9)
C18 0.0318(11) 0.0195(10) 0.0150(10) 0.0002(8) 0.0014(8) 0.0005(8)
C19 0.0271(11) 0.0197(10) 0.0169(10) -0.0039(8) -0.0037(8) -0.0017(8)
C20 0.0407(13) 0.0231(11) 0.0192(11) 0.0009(9) -0.0032(9) -0.0005(9)
C21 0.0453(14) 0.0218(11) 0.0281(12) 0.0012(9) -0.0088(10) 0.0063(10)
C22 0.0307(12) 0.0258(11) 0.0338(13) -0.0046(10) -0.0057(10) 0.0078(9)
C23 0.0254(11) 0.0247(11) 0.0282(11) -0.0045(9) -0.0011(9) 0.0020(9)
C24 0.0257(10) 0.0183(10) 0.0196(10) 0.0005(8) 0.0006(8) 0.0041(8)
C25 0.0254(11) 0.0186(10) 0.0207(10) -0.0043(8) 0.0014(8) -0.0007(8)
C26 0.0244(10) 0.0241(10) 0.0156(10) -0.0028(8) -0.0031(8) 0.0015(8)
C27 0.0246(11) 0.0295(12) 0.0230(11) -0.0009(9) -0.0031(9) -0.0016(9)
C28 0.0230(11) 0.0437(14) 0.0248(11) 0.0008(10) -0.0013(9) -0.0010(10)
C29 0.0233(11) 0.0442(14) 0.0211(11) -0.0044(10) -0.0008(9) 0.0086(10)
C30 0.0299(12) 0.0295(12) 0.0180(10) -0.0042(9) -0.0045(9) 0.0094(9)
C31 0.0248(10) 0.0212(10) 0.0227(11) -0.0034(8) 0.0051(8) 0.0031(8)
C32 0.0218(10) 0.0239(11) 0.0217(11) -0.0028(8) 0.0023(8) -0.0025(8)
C33 0.0325(12) 0.0292(12) 0.0249(11) -0.0049(9) 0.0077(9) 0.0007(9)
C34 0.0426(14) 0.0384(14) 0.0225(11) -0.0025(10) 0.0111(10) -0.0018(11)
C35 0.0431(14) 0.0314(12) 0.0233(12) 0.0042(10) 0.0056(10) -0.0016(10)
C36 0.0327(12) 0.0245(11) 0.0224(11) 0.0005(9) 0.0041(9) -0.0003(9)
C37 0.0223(10) 0.0187(10) 0.0219(11) 0.0003(8) 0.0033(8) -0.0010(8)
C38 0.0360(12) 0.0222(11) 0.0237(11) -0.0012(9) -0.0019(9) 0.0039(9)
C39 0.0341(13) 0.0295(12) 0.0290(12) 0.0061(10) 0.0077(10) 0.0035(10)
C40 0.0524(18) 0.0590(19) 0.062(2) 0.0191(16) 0.0350(16) 0.0153(15)
S1 0.0238(3) 0.0688(5) 0.0287(3) -0.0038(3) 0.0056(2) -0.0064(3)
F1 0.0426(8) 0.0536(10) 0.0358(8) -0.0085(7) 0.0028(7) 0.0081(7)
F2 0.0640(12) 0.0882(15) 0.0539(11) 0.0119(11) 0.0091(9) -0.0307(11)
F3 0.0483(11) 0.0586(12) 0.1036(17) 0.0058(11) 0.0026(11) 0.0198(9)
O4 0.0361(10) 0.0566(12) 0.0385(10) 0.0037(9) 0.0115(8) -0.0002(9)
O5 0.0429(12) 0.103(2) 0.0385(11) 0.0122(12) -0.0060(9) -0.0144(12)
O6 0.0289(10) 0.0900(17) 0.0472(12) -0.0281(12) 0.0105(8) -0.0085(10)
C41 0.0333(13) 0.0510(16) 0.0411(15) 0.0089(13) 0.0046(11) 0.0033(12)
S2 0.0398(3) 0.0226(3) 0.0267(3) 0.0007(2) 0.0135(2) -0.0011(2)
F4 0.0571(10) 0.0287(7) 0.0497(9) 0.0104(7) 0.0213(8) -0.0021(7)
F5 0.0371(8) 0.0356(8) 0.0597(10) -0.0049(7) 0.0243(7) -0.0020(6)
F6 0.0524(10) 0.0680(12) 0.0572(11) -0.0044(9) -0.0055(9) -0.0266(9)
O7 0.0314(9) 0.0329(9) 0.0382(9) -0.0042(7) 0.0097(7) 0.0022(7)
O8 0.0711(14) 0.0370(10) 0.0391(11) -0.0111(8) 0.0272(10) -0.0048(10)
O9 0.0559(12) 0.0352(10) 0.0370(10) 0.0138(8) 0.0110(9) 0.0007(9)
C42 0.0371(13) 0.0260(12) 0.0350(13) -0.0009(10) 0.0073(10) -0.0051(10)

loop_
_atom_type_symbol
_atom_type_description
_atom_type_scat_dispersion_real
_atom_type_scat_dispersion_imag
_atom_type_scat_source
C C 0.0181 0.0091 'International Tables Vol C Tables 4.2.6.8 and 6.1.1.4'
H H 0.0000 0.0000 'International Tables Vol C Tables 4.2.6.8 and 6.1.1.4'
Cu Cu -1.9646 0.5888 'International Tables Vol C Tables 4.2.6.8 and 6.1.1.4'
F F 0.0727 0.0534 'International Tables Vol C Tables 4.2.6.8 and 6.1.1.4'
N N 0.0311 0.0180 'International Tables Vol C Tables 4.2.6.8 and 6.1.1.4'
Ni Ni -3.0029 0.5091 'International Tables Vol C Tables 4.2.6.8 and 6.1.1.4'
O O 0.0492 0.0322 'International Tables Vol C Tables 4.2.6.8 and 6.1.1.4'
S S 0.3331 0.5567 'International Tables Vol C Tables 4.2.6.8 and 6.1.1.4'

loop_
_geom_angle_atom_site_label_1
_geom_angle_atom_site_label_2
_geom_angle_atom_site_label_3
_geom_angle
_geom_angle_site_symmetry_1
_geom_angle_site_symmetry_3
_geom_angle_publ_flag
O1 Cu1 O3 95.30(6) . . ?
O1 Cu1 N4 92.05(6) . . ?
O1 Cu1 N5 95.02(6) . . ?
O1 Cu1 N6 155.69(7) . . ?
O3 Cu1 N4 172.48(7) . . ?
O3 Cu1 N5 99.49(7) . . ?
O3 Cu1 N6 90.71(7) . . ?
N4 Cu1 N5 81.44(7) . . ?
N6 Cu1 N4 81.92(7) . . ?
N6 Cu1 N5 107.22(7) . . ?
O1 Ni1 O2 89.22(6) . . ?
O1 Ni1 N1 91.24(6) . . ?
O1 Ni1 N2 169.91(7) . . ?
O1 Ni1 N3 87.54(6) . . ?
O1 Ni1 N7 91.94(7) . . ?
O2 Ni1 N1 91.77(6) . . ?
O2 Ni1 N3 173.07(7) . . ?
O2 Ni1 N7 92.56(7) . . ?
N2 Ni1 O2 85.79(6) . . ?
N2 Ni1 N1 80.18(7) . . ?
N2 Ni1 N3 96.45(7) . . ?
N2 Ni1 N7 97.03(7) . . ?
N3 Ni1 N1 82.18(7) . . ?
N7 Ni1 N1 174.67(7) . . ?
N7 Ni1 N3 93.67(7) . . ?
Cu1 O1 Ni1 121.42(7) . . ?
C1 O1 Cu1 118.19(12) . . ?
C1 O1 Ni1 120.22(12) . . ?
C37 O2 Ni1 130.44(14) . . ?
C37 O3 Cu1 134.76(14) . . ?
C11 N1 Ni1 111.45(12) . . ?
C12 N1 Ni1 104.77(12) . . ?
C12 N1 C11 110.86(16) . . ?
C12 N1 C18 109.93(16) . . ?
C18 N1 Ni1 108.37(13) . . ?
C18 N1 C11 111.24(16) . . ?
C13 N2 Ni1 113.17(14) . . ?
C13 N2 C17 118.94(19) . . ?
C17 N2 Ni1 127.88(15) . . ?
C19 N3 Ni1 113.02(14) . . ?
C19 N3 C23 118.27(19) . . ?
C23 N3 Ni1 126.16(16) . . ?
C24 N4 Cu1 113.14(12) . . ?
C25 N4 Cu1 107.37(12) . . ?
C25 N4 C24 110.60(16) . . ?
C31 N4 Cu1 105.61(13) . . ?
C31 N4 C24 109.90(16) . . ?
C31 N4 C25 110.08(16) . . ?
C26 N5 Cu1 109.18(14) . . ?
C26 N5 C30 117.9(2) . . ?
C30 N5 Cu1 127.55(15) . . ?
C32 N6 Cu1 114.30(14) . . ?
C36 N6 Cu1 126.34(15) . . ?
C36 N6 C32 119.34(19) . . ?
C39 N7 Ni1 172.45(19) . . ?
O1 C1 C2 120.49(18) . . ?
O1 C1 C6 119.89(18) . . ?
C2 C1 C6 119.62(19) . . ?
C1 C2 C3 119.19(19) . . ?
C1 C2 C11 119.45(18) . . ?
C3 C2 C11 121.36(19) . . ?
C2 C3 H3 118.9 . . ?
C4 C3 C2 122.3(2) . . ?
C4 C3 H3 118.9 . . ?
C3 C4 C5 117.16(19) . . ?
C3 C4 C7 123.1(2) . . ?
C5 C4 C7 119.75(19) . . ?
C4 C5 H5 119.0 . . ?
C6 C5 C4 122.06(19) . . ?
C6 C5 H5 119.0 . . ?
C1 C6 C24 118.09(18) . . ?
C5 C6 C1 119.66(19) . . ?
C5 C6 C24 122.24(19) . . ?
C8 C7 C4 112.80(19) . . ?
C8 C7 C9 108.6(2) . . ?
C8 C7 C10 107.7(2) . . ?
C9 C7 C4 109.36(19) . . ?
C10 C7 C4 108.68(19) . . ?
C10 C7 C9 109.65(19) . . ?
C7 C8 H8A 109.5 . . ?
C7 C8 H8B 109.5 . . ?
C7 C8 H8C 109.5 . . ?
H8A C8 H8B 109.5 . . ?
H8A C8 H8C 109.5 . . ?
H8B C8 H8C 109.5 . . ?
C7 C9 H9A 109.5 . . ?
C7 C9 H9B 109.5 . . ?
C7 C9 H9C 109.5 . . ?
H9A C9 H9B 109.5 . . ?
H9A C9 H9C 109.5 . . ?
H9B C9 H9C 109.5 . . ?
C7 C10 H10A 109.5 . . ?
C7 C10 H10B 109.5 . . ?
C7 C10 H10C 109.5 . . ?
H10A C10 H10B 109.5 . . ?
H10A C10 H10C 109.5 . . ?
H10B C10 H10C 109.5 . . ?
N1 C11 C2 111.05(16) . . ?
N1 C11 H11A 109.4 . . ?
N1 C11 H11B 109.4 . . ?
C2 C11 H11A 109.4 . . ?
C2 C11 H11B 109.4 . . ?
H11A C11 H11B 108.0 . . ?
N1 C12 H12A 109.8 . . ?
N1 C12 H12B 109.8 . . ?
N1 C12 C13 109.28(17) . . ?
H12A C12 H12B 108.3 . . ?
C13 C12 H12A 109.8 . . ?
C13 C12 H12B 109.8 . . ?
N2 C13 C12 115.73(18) . . ?
N2 C13 C14 121.5(2) . . ?
C14 C13 C12 122.7(2) . . ?
C13 C14 H14 120.3 . . ?
C15 C14 C13 119.3(2) . . ?
C15 C14 H14 120.3 . . ?
C14 C15 H15 120.4 . . ?
C14 C15 C16 119.2(2) . . ?
C16 C15 H15 120.4 . . ?
C15 C16 H16 120.8 . . ?
C17 C16 C15 118.4(2) . . ?
C17 C16 H16 120.8 . . ?
N2 C17 C16 122.5(2) . . ?
N2 C17 H17 118.7 . . ?
C16 C17 H17 118.7 . . ?
N1 C18 H18A 109.3 . . ?
N1 C18 H18B 109.3 . . ?
N1 C18 C19 111.72(17) . . ?
H18A C18 H18B 107.9 . . ?
C19 C18 H18A 109.3 . . ?
C19 C18 H18B 109.3 . . ?
N3 C19 C18 115.62(18) . . ?
N3 C19 C20 122.4(2) . . ?
C20 C19 C18 121.9(2) . . ?
C19 C20 H20 120.6 . . ?
C19 C20 C21 118.9(2) . . ?
C21 C20 H20 120.6 . . ?
C20 C21 H21 120.4 . . ?
C22 C21 C20 119.1(2) . . ?
C22 C21 H21 120.4 . . ?
C21 C22 H22 120.6 . . ?
C23 C22 C21 118.8(2) . . ?
C23 C22 H22 120.6 . . ?
N3 C23 C22 122.5(2) . . ?
N3 C23 H23 118.7 . . ?
C22 C23 H23 118.7 . . ?
N4 C24 C6 112.32(16) . . ?
N4 C24 H24A 109.1 . . ?
N4 C24 H24B 109.1 . . ?
C6 C24 H24A 109.1 . . ?
C6 C24 H24B 109.1 . . ?
H24A C24 H24B 107.9 . . ?
N4 C25 H25A 109.3 . . ?
N4 C25 H25B 109.3 . . ?
N4 C25 C26 111.40(16) . . ?
H25A C25 H25B 108.0 . . ?
C26 C25 H25A 109.3 . . ?
C26 C25 H25B 109.3 . . ?
N5 C26 C25 114.77(19) . . ?
N5 C26 C27 123.1(2) . . ?
C27 C26 C25 122.2(2) . . ?
C26 C27 H27 120.7 . . ?
C28 C27 C26 118.6(2) . . ?
C28 C27 H27 120.7 . . ?
C27 C28 H28 120.5 . . ?
C27 C28 C29 119.0(2) . . ?
C29 C28 H28 120.5 . . ?
C28 C29 H29 120.5 . . ?
C30 C29 C28 119.0(2) . . ?
C30 C29 H29 120.5 . . ?
N5 C30 C29 122.4(2) . . ?
N5 C30 H30 118.8 . . ?
C29 C30 H30 118.8 . . ?
N4 C31 H31A 109.7 . . ?
N4 C31 H31B 109.7 . . ?
N4 C31 C32 110.01(17) . . ?
H31A C31 H31B 108.2 . . ?
C32 C31 H31A 109.7 . . ?
C32 C31 H31B 109.7 . . ?
N6 C32 C31 115.17(18) . . ?
N6 C32 C33 121.7(2) . . ?
C33 C32 C31 123.1(2) . . ?
C32 C33 H33 120.5 . . ?
C32 C33 C34 118.9(2) . . ?
C34 C33 H33 120.5 . . ?
C33 C34 H34 120.3 . . ?
C33 C34 C35 119.5(2) . . ?
C35 C34 H34 120.3 . . ?
C34 C35 H35 120.6 . . ?
C36 C35 C34 118.8(2) . . ?
C36 C35 H35 120.6 . . ?
N6 C36 C35 121.8(2) . . ?
N6 C36 H36 119.1 . . ?
C35 C36 H36 119.1 . . ?
O2 C37 O3 126.72(19) . . ?
O2 C37 C38 118.24(18) . . ?
O3 C37 C38 115.03(19) . . ?
C37 C38 H38A 109.5 . . ?
C37 C38 H38B 109.5 . . ?
C37 C38 H38C 109.5 . . ?
H38A C38 H38B 109.5 . . ?
H38A C38 H38C 109.5 . . ?
H38B C38 H38C 109.5 . . ?
N7 C39 C40 178.7(3) . . ?
C39 C40 H40A 109.5 . . ?
C39 C40 H40B 109.5 . . ?
C39 C40 H40C 109.5 . . ?
H40A C40 H40B 109.5 . . ?
H40A C40 H40C 109.5 . . ?
H40B C40 H40C 109.5 . . ?
O4 S1 O5 115.94(13) . . ?
O4 S1 O6 113.33(14) . . ?
O4 S1 C41 102.93(13) . . ?
O5 S1 O6 115.13(14) . . ?
O5 S1 C41 103.13(15) . . ?
O6 S1 C41 104.14(13) . . ?
F1 C41 S1 111.1(2) . . ?
F2 C41 S1 111.3(2) . . ?
F2 C41 F1 107.1(2) . . ?
F2 C41 F3 109.8(3) . . ?
F3 C41 S1 111.0(2) . . ?
F3 C41 F1 106.4(2) . . ?
O7 S2 O8 114.91(12) . . ?
O7 S2 O9 114.37(11) . . ?
O7 S2 C42 103.32(11) . . ?
O8 S2 O9 116.03(12) . . ?
O8 S2 C42 103.50(12) . . ?
O9 S2 C42 102.13(12) . . ?
F4 C42 S2 111.72(18) . . ?
F5 C42 S2 111.69(16) . . ?
F5 C42 F4 107.1(2) . . ?
F6 C42 S2 111.56(18) . . ?
F6 C42 F4 106.9(2) . . ?
F6 C42 F5 107.7(2) . . ?

loop_
_geom_bond_atom_site_label_1
_geom_bond_atom_site_label_2
_geom_bond_distance
_geom_bond_site_symmetry_2
_geom_bond_publ_flag
Cu1 O1 1.9344(14) . ?
Cu1 O3 1.9369(15) . ?
Cu1 N4 2.0685(17) . ?
Cu1 N5 2.2165(19) . ?
Cu1 N6 2.0043(18) . ?
Ni1 O1 2.0238(14) . ?
Ni1 O2 2.0690(15) . ?
Ni1 N1 2.0965(18) . ?
Ni1 N2 2.0617(18) . ?
Ni1 N3 2.0899(18) . ?
Ni1 N7 2.076(2) . ?
O1 C1 1.352(2) . ?
O2 C37 1.252(3) . ?
O3 C37 1.266(3) . ?
N1 C11 1.490(3) . ?
N1 C12 1.483(2) . ?
N1 C18 1.490(3) . ?
N2 C13 1.342(3) . ?
N2 C17 1.345(3) . ?
N3 C19 1.344(3) . ?
N3 C23 1.347(3) . ?
N4 C24 1.499(3) . ?
N4 C25 1.491(3) . ?
N4 C31 1.483(3) . ?
N5 C26 1.341(3) . ?
N5 C30 1.348(3) . ?
N6 C32 1.347(3) . ?
N6 C36 1.346(3) . ?
N7 C39 1.138(3) . ?
C1 C2 1.395(3) . ?
C1 C6 1.402(3) . ?
C2 C3 1.399(3) . ?
C2 C11 1.508(3) . ?
C3 H3 0.9500 . ?
C3 C4 1.392(3) . ?
C4 C5 1.398(3) . ?
C4 C7 1.538(3) . ?
C5 H5 0.9500 . ?
C5 C6 1.387(3) . ?
C6 C24 1.506(3) . ?
C7 C8 1.525(3) . ?
C7 C9 1.537(3) . ?
C7 C10 1.537(3) . ?
C8 H8A 0.9800 . ?
C8 H8B 0.9800 . ?
C8 H8C 0.9800 . ?
C9 H9A 0.9800 . ?
C9 H9B 0.9800 . ?
C9 H9C 0.9800 . ?
C10 H10A 0.9800 . ?
C10 H10B 0.9800 . ?
C10 H10C 0.9800 . ?
C11 H11A 0.9900 . ?
C11 H11B 0.9900 . ?
C12 H12A 0.9900 . ?
C12 H12B 0.9900 . ?
C12 C13 1.511(3) . ?
C13 C14 1.387(3) . ?
C14 H14 0.9500 . ?
C14 C15 1.383(3) . ?
C15 H15 0.9500 . ?
C15 C16 1.386(4) . ?
C16 H16 0.9500 . ?
C16 C17 1.384(3) . ?
C17 H17 0.9500 . ?
C18 H18A 0.9900 . ?
C18 H18B 0.9900 . ?
C18 C19 1.506(3) . ?
C19 C20 1.384(3) . ?
C20 H20 0.9500 . ?
C20 C21 1.385(4) . ?
C21 H21 0.9500 . ?
C21 C22 1.383(4) . ?
C22 H22 0.9500 . ?
C22 C23 1.383(3) . ?
C23 H23 0.9500 . ?
C24 H24A 0.9900 . ?
C24 H24B 0.9900 . ?
C25 H25A 0.9900 . ?
C25 H25B 0.9900 . ?
C25 C26 1.505(3) . ?
C26 C27 1.383(3) . ?
C27 H27 0.9500 . ?
C27 C28 1.382(3) . ?
C28 H28 0.9500 . ?
C28 C29 1.387(4) . ?
C29 H29 0.9500 . ?
C29 C30 1.383(4) . ?
C30 H30 0.9500 . ?
C31 H31A 0.9900 . ?
C31 H31B 0.9900 . ?
C31 C32 1.504(3) . ?
C32 C33 1.383(3) . ?
C33 H33 0.9500 . ?
C33 C34 1.384(4) . ?
C34 H34 0.9500 . ?
C34 C35 1.386(4) . ?
C35 H35 0.9500 . ?
C35 C36 1.382(3) . ?
C36 H36 0.9500 . ?
C37 C38 1.512(3) . ?
C38 H38A 0.9800 . ?
C38 H38B 0.9800 . ?
C38 H38C 0.9800 . ?
C39 C40 1.464(4) . ?
C40 H40A 0.9800 . ?
C40 H40B 0.9800 . ?
C40 H40C 0.9800 . ?
S1 O4 1.435(2) . ?
S1 O5 1.438(2) . ?
S1 O6 1.453(2) . ?
S1 C41 1.831(3) . ?
F1 C41 1.342(3) . ?
F2 C41 1.309(3) . ?
F3 C41 1.330(3) . ?
S2 O7 1.4361(19) . ?
S2 O8 1.4428(19) . ?
S2 O9 1.4431(19) . ?
S2 C42 1.827(3) . ?
F4 C42 1.342(3) . ?
F5 C42 1.333(3) . ?
F6 C42 1.326(3) . ?

loop_
_geom_torsion_atom_site_label_1
_geom_torsion_atom_site_label_2
_geom_torsion_atom_site_label_3
_geom_torsion_atom_site_label_4
_geom_torsion
_geom_torsion_site_symmetry_1
_geom_torsion_site_symmetry_2
_geom_torsion_site_symmetry_3
_geom_torsion_site_symmetry_4
_geom_torsion_publ_flag
Cu1 O1 C1 C2 -126.39(17) . . . . ?
Cu1 O1 C1 C6 53.9(2) . . . . ?
Cu1 O3 C37 O2 17.8(4) . . . . ?
Cu1 O3 C37 C38 -161.43(16) . . . . ?
Cu1 N4 C24 C6 53.6(2) . . . . ?
Cu1 N4 C25 C26 -39.60(19) . . . . ?
Cu1 N4 C31 C32 -37.98(19) . . . . ?
Cu1 N5 C26 C25 -24.8(2) . . . . ?
Cu1 N5 C26 C27 155.11(17) . . . . ?
Cu1 N5 C30 C29 -151.85(17) . . . . ?
Cu1 N6 C32 C31 -3.3(2) . . . . ?
Cu1 N6 C32 C33 178.98(17) . . . . ?
Cu1 N6 C36 C35 -178.56(18) . . . . ?
Ni1 O1 C1 C2 49.0(2) . . . . ?
Ni1 O1 C1 C6 -130.65(16) . . . . ?
Ni1 O2 C37 O3 8.5(3) . . . . ?
Ni1 O2 C37 C38 -172.30(14) . . . . ?
Ni1 N1 C11 C2 64.10(18) . . . . ?
Ni1 N1 C12 C13 -42.78(18) . . . . ?
Ni1 N1 C18 C19 -28.8(2) . . . . ?
Ni1 N2 C13 C12 -0.6(2) . . . . ?
Ni1 N2 C13 C14 -179.66(16) . . . . ?
Ni1 N2 C17 C16 178.96(16) . . . . ?
Ni1 N3 C19 C18 -21.3(2) . . . . ?
Ni1 N3 C19 C20 161.98(17) . . . . ?
Ni1 N3 C23 C22 -160.85(17) . . . . ?
O1 C1 C2 C3 178.89(18) . . . . ?
O1 C1 C2 C11 -1.5(3) . . . . ?
O1 C1 C6 C5 -178.88(18) . . . . ?
O1 C1 C6 C24 2.4(3) . . . . ?
N1 C12 C13 N2 30.3(2) . . . . ?
N1 C12 C13 C14 -150.65(19) . . . . ?
N1 C18 C19 N3 34.3(3) . . . . ?
N1 C18 C19 C20 -148.9(2) . . . . ?
N2 C13 C14 C15 0.4(3) . . . . ?
N3 C19 C20 C21 1.4(3) . . . . ?
N4 C25 C26 N5 44.7(2) . . . . ?
N4 C25 C26 C27 -135.2(2) . . . . ?
N4 C31 C32 N6 28.8(3) . . . . ?
N4 C31 C32 C33 -153.6(2) . . . . ?
N5 C26 C27 C28 1.2(3) . . . . ?
N6 C32 C33 C34 -0.1(3) . . . . ?
C1 C2 C3 C4 0.2(3) . . . . ?
C1 C2 C11 N1 -60.8(2) . . . . ?
C1 C6 C24 N4 -60.5(2) . . . . ?
C2 C1 C6 C5 1.4(3) . . . . ?
C2 C1 C6 C24 -177.32(18) . . . . ?
C2 C3 C4 C5 1.0(3) . . . . ?
C2 C3 C4 C7 -177.5(2) . . . . ?
C3 C2 C11 N1 118.8(2) . . . . ?
C3 C4 C5 C6 -1.0(3) . . . . ?
C3 C4 C7 C8 -1.5(3) . . . . ?
C3 C4 C7 C9 -122.5(2) . . . . ?
C3 C4 C7 C10 117.8(2) . . . . ?
C4 C5 C6 C1 -0.2(3) . . . . ?
C4 C5 C6 C24 178.51(19) . . . . ?
C5 C4 C7 C8 180.0(2) . . . . ?
C5 C4 C7 C9 59.0(3) . . . . ?
C5 C4 C7 C10 -60.7(3) . . . . ?
C5 C6 C24 N4 120.8(2) . . . . ?
C6 C1 C2 C3 -1.4(3) . . . . ?
C6 C1 C2 C11 178.19(18) . . . . ?
C7 C4 C5 C6 177.58(19) . . . . ?
C11 N1 C12 C13 -163.13(17) . . . . ?
C11 N1 C18 C19 94.0(2) . . . . ?
C11 C2 C3 C4 -179.4(2) . . . . ?
C12 N1 C11 C2 -179.62(17) . . . . ?
C12 N1 C18 C19 -142.79(18) . . . . ?
C12 C13 C14 C15 -178.6(2) . . . . ?
C13 N2 C17 C16 0.2(3) . . . . ?
C13 C14 C15 C16 0.4(3) . . . . ?
C14 C15 C16 C17 -0.9(3) . . . . ?
C15 C16 C17 N2 0.6(3) . . . . ?
C17 N2 C13 C12 178.30(18) . . . . ?
C17 N2 C13 C14 -0.8(3) . . . . ?
C18 N1 C11 C2 -57.0(2) . . . . ?
C18 N1 C12 C13 73.5(2) . . . . ?
C18 C19 C20 C21 -175.1(2) . . . . ?
C19 N3 C23 C22 -0.3(3) . . . . ?
C19 C20 C21 C22 -0.4(3) . . . . ?
C20 C21 C22 C23 -0.8(4) . . . . ?
C21 C22 C23 N3 1.2(3) . . . . ?
C23 N3 C19 C18 175.71(19) . . . . ?
C23 N3 C19 C20 -1.1(3) . . . . ?
C24 N4 C25 C26 84.3(2) . . . . ?
C24 N4 C31 C32 -160.32(17) . . . . ?
C25 N4 C24 C6 -66.9(2) . . . . ?
C25 N4 C31 C32 77.6(2) . . . . ?
C25 C26 C27 C28 -178.8(2) . . . . ?
C26 N5 C30 C29 -0.7(3) . . . . ?
C26 C27 C28 C29 0.2(3) . . . . ?
C27 C28 C29 C30 -1.8(3) . . . . ?
C28 C29 C30 N5 2.1(3) . . . . ?
C30 N5 C26 C25 179.03(18) . . . . ?
C30 N5 C26 C27 -1.0(3) . . . . ?
C31 N4 C24 C6 171.41(17) . . . . ?
C31 N4 C25 C26 -154.09(17) . . . . ?
C31 C32 C33 C34 -177.6(2) . . . . ?
C32 N6 C36 C35 -0.5(3) . . . . ?
C32 C33 C34 C35 -0.6(4) . . . . ?
C33 C34 C35 C36 0.8(4) . . . . ?
C34 C35 C36 N6 -0.2(4) . . . . ?
C36 N6 C32 C31 178.38(19) . . . . ?
C36 N6 C32 C33 0.7(3) . . . . ?
O4 S1 C41 F1 -50.8(2) . . . . ?
O4 S1 C41 F2 -170.0(2) . . . . ?
O4 S1 C41 F3 67.4(2) . . . . ?
O5 S1 C41 F1 -171.78(19) . . . . ?
O5 S1 C41 F2 69.0(2) . . . . ?
O5 S1 C41 F3 -53.6(2) . . . . ?
O6 S1 C41 F1 67.7(2) . . . . ?
O6 S1 C41 F2 -51.5(2) . . . . ?
O6 S1 C41 F3 -174.1(2) . . . . ?
O7 S2 C42 F4 55.06(19) . . . . ?
O7 S2 C42 F5 -64.8(2) . . . . ?
O7 S2 C42 F6 174.61(18) . . . . ?
O8 S2 C42 F4 -65.1(2) . . . . ?
O8 S2 C42 F5 175.04(18) . . . . ?
O8 S2 C42 F6 54.5(2) . . . . ?
O9 S2 C42 F4 174.05(17) . . . . ?
O9 S2 C42 F5 54.2(2) . . . . ?
O9 S2 C42 F6 -66.4(2) . . . . ?
